data_2013873
loop_
_publ_author_name
'Low, John N.'
'Cobo, Justo'
'Cruz, Silvia'
'Quiroga, Jairo'
'Glidewell, Christopher'

_publ_section_title
;4-Amino-5-(2-hydroxy-4,4-dimethyl-6-oxocyclohexenylmethyl)-1-methyl-2-(methylsulfanyl)pyrimidin-6(1<i>H</i>)-one:
 hydrogen-bonded chains are \p-stacked in pairs
;
_journal_issue 3
_journal_name_full 'Acta Crystallographica Section C'
_journal_page_first o191
_journal_page_last o193
_journal_paper_doi 10.1107/S0108270104001118
_journal_volume 60
_journal_year 2004
_chemical_formula_iupac 'C15 H21 N3 O3 S'
_chemical_formula_moiety 'C15 H21 N3 O3 S'
_chemical_formula_sum 'C15 H21 N3 O3 S'
_chemical_formula_weight 323.41
_chemical_name_systematic
;
4-Amino-1-methyl-5-(2-hydroxy-4,4-dimethyl-2-oxocyclohexenylmethyl)-
2-(methylsulfanyl)pyrimidin-6(1H)-one
;
_space_group_IT_number 14
_symmetry_cell_setting monoclinic
_symmetry_space_group_name_Hall '-P 2yn'
_symmetry_space_group_name_H-M 'P 1 21/n 1'
_atom_sites_solution_hydrogens geom
_atom_sites_solution_primary direct
_atom_sites_solution_secondary difmap
_cell_angle_alpha 90.00
_cell_angle_beta 93.128(2)
_cell_angle_gamma 90.00
_cell_formula_units_Z 4
_cell_length_a 7.5524(2)
_cell_length_b 7.1370(3)
_cell_length_c 28.6208(11)
_cell_measurement_reflns_used 3586
_cell_measurement_temperature 120(2)
_cell_measurement_theta_max 28.18
_cell_measurement_theta_min 3.35
_cell_volume 1540.41(10)
_computing_cell_refinement 'DENZO--SMN (Otwinowski & Minor, 1997)'
_computing_data_collection 'KappaCCD Server Software (Nonius, 1997)'
_computing_data_reduction DENZO--SMN
_computing_molecular_graphics ' PLATON (Spek, 2003)'
_computing_publication_material 'SHELXL97 and PRPKAPPA (Ferguson, 1999)'
_computing_structure_refinement 'SHELXL97 (Sheldrick, 1997)'
_computing_structure_solution 'OSCAIL (McArdle, 2003) and SHELXS97 (Sheldrick, 1997)'
_diffrn_ambient_temperature 120(2)
_diffrn_measured_fraction_theta_full 0.996
_diffrn_measured_fraction_theta_max 0.949
_diffrn_measurement_device_type 'Nonius KappaCCD'
_diffrn_measurement_method '\f scans, and \w scans with \k offsets'
_diffrn_radiation_monochromator graphite
_diffrn_radiation_source 'rotating anode'
_diffrn_radiation_type 'Mo K\a'
_diffrn_radiation_wavelength 0.71073
_diffrn_reflns_av_R_equivalents 0.0708
_diffrn_reflns_av_sigmaI/netI 0.0538
_diffrn_reflns_limit_h_max 9
_diffrn_reflns_limit_h_min -9
_diffrn_reflns_limit_k_max 9
_diffrn_reflns_limit_k_min -8
_diffrn_reflns_limit_l_max 37
_diffrn_reflns_limit_l_min -37
_diffrn_reflns_number 18675
_diffrn_reflns_theta_full 26.50
_diffrn_reflns_theta_max 28.18
_diffrn_reflns_theta_min 3.35
_diffrn_standards_decay_% negligible
_exptl_absorpt_coefficient_mu 0.226
_exptl_absorpt_correction_T_max 0.956
_exptl_absorpt_correction_T_min 0.868
_exptl_absorpt_correction_type multi-scan
_exptl_absorpt_process_details '(SORTAV; Blessing 1995, 1997)'
_exptl_crystal_colour colourless
_exptl_crystal_density_diffrn 1.394
_exptl_crystal_density_method 'not measured'
_exptl_crystal_description block
_exptl_crystal_F_000 664
_exptl_crystal_size_max 0.50
_exptl_crystal_size_mid 0.30
_exptl_crystal_size_min 0.20
_refine_diff_density_max 0.278
_refine_diff_density_min -0.293
_refine_ls_extinction_method none
_refine_ls_goodness_of_fit_ref 1.011
_refine_ls_hydrogen_treatment constr
_refine_ls_matrix_type full
_refine_ls_number_parameters 204
_refine_ls_number_reflns 3586
_refine_ls_number_restraints 0
_refine_ls_restrained_S_all 1.011
_refine_ls_R_factor_all 0.0702
_refine_ls_R_factor_gt 0.0422
_refine_ls_shift/su_max 0.001
_refine_ls_shift/su_mean 0.000
_refine_ls_structure_factor_coef Fsqd
_refine_ls_weighting_details 'w = 1/[\s^2^(Fo^2^)+(0.0505P)^2^+0.5167P] where P = (Fo^2^+2Fc^2^)/3'
_refine_ls_weighting_scheme calc
_refine_ls_wR_factor_gt 0.0988
_refine_ls_wR_factor_ref 0.1091
_reflns_number_gt 2600
_reflns_number_total 3586
_reflns_threshold_expression I>2\s(I)
_cod_data_source_file sk1697.cif
_cod_data_source_block I
_cod_depositor_comments
;
The following automatic conversions were performed:

'_exptl_absorpt_correction_type' value 'Multi-scan' changed to
'multi-scan' according to
/home/saulius/struct/CIF-dictionaries/cif_core.dic dictionary named
'cif_core.dic' version 2.4.1 from 2010-06-29.

Automatic conversion script
Id: cif_fix_values 1715 2011-07-08 13:25:40Z adriana 
;
_cod_original_cell_volume 1540.40(10)
_cod_original_sg_symbol_H-M 'P 21/n'
_cod_database_code 2013873
_cod_database_fobs_code 2013873

loop_
_symmetry_equiv_pos_as_xyz
'x, y, z'
'-x+1/2, y+1/2, -z+1/2'
'-x, -y, -z'
'x+1/2, -y+1/2, z+1/2'

loop_
_atom_site_label
_atom_site_fract_x
_atom_site_fract_y
_atom_site_fract_z
_atom_site_U_iso_or_equiv
_atom_site_adp_type
_atom_site_calc_flag
_atom_site_refinement_flags
_atom_site_occupancy
_atom_site_disorder_assembly
_atom_site_disorder_group
_atom_site_type_symbol
N1 0.7539(2) 0.3798(2) 0.49141(5) 0.0198(3) Uani d . 1 . . N
C2 0.7498(2) 0.5505(3) 0.51029(6) 0.0194(4) Uani d . 1 . . C
N3 0.6955(2) 0.6963(2) 0.48764(5) 0.0213(3) Uani d . 1 . . N
C4 0.6362(2) 0.6744(2) 0.44168(6) 0.0200(4) Uani d . 1 . . C
N4 0.5820(2) 0.8288(2) 0.41993(5) 0.0255(4) Uani d . 1 . . N
C5 0.6339(2) 0.5062(2) 0.41944(6) 0.0194(4) Uani d . 1 . . C
C6 0.7005(2) 0.3536(3) 0.44411(6) 0.0208(4) Uani d . 1 . . C
O6 0.71906(19) 0.19762(17) 0.42643(4) 0.0262(3) Uani d . 1 . . O
C11 0.8209(3) 0.2222(3) 0.51881(7) 0.0260(4) Uani d . 1 . . C
S2 0.82976(6) 0.56773(7) 0.568820(15) 0.02358(14) Uani d . 1 . . S
C21 0.7849(3) 0.8037(3) 0.57990(7) 0.0307(5) Uani d . 1 . . C
C57 0.5750(2) 0.4850(3) 0.36838(6) 0.0206(4) Uani d . 1 . . C
C51 0.7154(2) 0.5431(3) 0.33565(6) 0.0191(4) Uani d . 1 . . C
C52 0.8609(2) 0.4398(2) 0.32941(6) 0.0198(4) Uani d . 1 . . C
O52 0.88973(18) 0.27490(17) 0.34900(4) 0.0238(3) Uani d . 1 . . O
C53 1.0093(2) 0.4934(3) 0.29979(6) 0.0217(4) Uani d . 1 . . C
C54 1.0156(2) 0.6982(3) 0.28889(6) 0.0226(4) Uani d . 1 . . C
C55 0.8268(2) 0.7601(3) 0.27475(6) 0.0229(4) Uani d . 1 . . C
C56 0.6944(2) 0.7138(3) 0.31032(6) 0.0211(4) Uani d . 1 . . C
O56 0.5690(2) 0.8186(2) 0.31668(6) 0.0277(4) Uani d . 1 . . O
C541 1.0852(3) 0.8074(3) 0.33172(7) 0.0297(4) Uani d . 1 . . C
C542 1.1342(3) 0.7320(3) 0.24834(8) 0.0325(5) Uani d . 1 . . C
H11A 0.7994 0.1061 0.5011 0.039 Uiso calc R 1 . . H
H11B 0.7602 0.2160 0.5482 0.039 Uiso calc R 1 . . H
H11C 0.9486 0.2376 0.5257 0.039 Uiso calc R 1 . . H
H21A 0.8014 0.8281 0.6136 0.046 Uiso calc R 1 . . H
H21B 0.6623 0.8323 0.5693 0.046 Uiso calc R 1 . . H
H21C 0.8660 0.8829 0.5630 0.046 Uiso calc R 1 . . H
H4A 0.5433 0.8241 0.3904 0.031 Uiso calc R 1 . . H
H4B 0.5845 0.9364 0.4350 0.031 Uiso calc R 1 . . H
H57A 0.5428 0.3525 0.3622 0.025 Uiso calc R 1 . . H
H57B 0.4675 0.5620 0.3617 0.025 Uiso calc R 1 . . H
H52 0.8159 0.2569 0.3695 0.036 Uiso calc R 1 . . H
H53A 0.9975 0.4225 0.2701 0.026 Uiso calc R 1 . . H
H53B 1.1229 0.4564 0.3161 0.026 Uiso calc R 1 . . H
H54A 1.0781 0.9420 0.3251 0.044 Uiso calc R 1 . . H
H54B 1.2089 0.7725 0.3394 0.044 Uiso calc R 1 . . H
H54C 1.0134 0.7780 0.3583 0.044 Uiso calc R 1 . . H
H54G 1.1285 0.8644 0.2393 0.049 Uiso calc R 1 . . H
H54H 1.0936 0.6543 0.2216 0.049 Uiso calc R 1 . . H
H54I 1.2568 0.6989 0.2580 0.049 Uiso calc R 1 . . H
H55A 0.8263 0.8972 0.2695 0.027 Uiso calc R 1 . . H
H55B 0.7894 0.6992 0.2447 0.027 Uiso calc R 1 . . H

loop_
_atom_site_aniso_label
_atom_site_aniso_U_11
_atom_site_aniso_U_22
_atom_site_aniso_U_33
_atom_site_aniso_U_12
_atom_site_aniso_U_13
_atom_site_aniso_U_23
N1 0.0252(8) 0.0148(7) 0.0195(7) 0.0005(6) 0.0023(6) 0.0021(6)
C2 0.0188(9) 0.0199(9) 0.0198(8) -0.0010(7) 0.0037(7) 0.0001(7)
N3 0.0263(8) 0.0177(8) 0.0197(7) 0.0002(6) 0.0005(6) 0.0009(6)
C4 0.0209(9) 0.0184(9) 0.0207(9) 0.0000(7) 0.0026(7) 0.0020(7)
N4 0.0377(10) 0.0171(8) 0.0211(8) 0.0043(7) -0.0038(7) -0.0001(6)
C5 0.0222(9) 0.0174(9) 0.0188(8) -0.0026(7) 0.0025(7) 0.0003(7)
C6 0.0243(10) 0.0185(10) 0.0200(9) -0.0034(7) 0.0057(7) 0.0010(7)
O6 0.0401(8) 0.0141(7) 0.0243(7) -0.0012(6) 0.0027(6) 0.0004(5)
C11 0.0349(11) 0.0189(10) 0.0241(9) 0.0032(8) 0.0019(8) 0.0045(7)
S2 0.0294(3) 0.0223(3) 0.0187(2) 0.0011(2) -0.00129(17) 0.00093(18)
C21 0.0402(12) 0.0274(11) 0.0236(10) 0.0053(9) -0.0058(8) -0.0036(8)
C57 0.0234(9) 0.0186(9) 0.0198(9) -0.0014(7) 0.0009(7) 0.0002(7)
C51 0.0209(9) 0.0201(9) 0.0160(8) -0.0010(7) -0.0015(7) -0.0001(7)
C52 0.0276(10) 0.0156(9) 0.0157(8) -0.0016(7) -0.0023(7) -0.0016(7)
O52 0.0325(8) 0.0161(7) 0.0231(7) 0.0029(6) 0.0045(5) 0.0023(5)
C53 0.0254(10) 0.0204(9) 0.0194(9) 0.0014(8) 0.0014(7) -0.0003(7)
C54 0.0236(10) 0.0205(10) 0.0238(9) -0.0012(8) 0.0014(7) 0.0011(7)
C55 0.0272(10) 0.0198(9) 0.0215(9) -0.0010(8) 0.0000(7) 0.0036(7)
C56 0.0233(10) 0.0218(10) 0.0178(8) 0.0002(8) -0.0032(7) -0.0007(7)
O56 0.0291(7) 0.0261(7) 0.0273(7) 0.0080(6) 0.0029(6) 0.0057(6)
C541 0.0291(11) 0.0234(10) 0.0359(11) -0.0024(8) -0.0041(8) -0.0036(9)
C542 0.0311(11) 0.0297(11) 0.0376(11) -0.0017(9) 0.0095(9) 0.0061(9)

loop_
_atom_type_symbol
_atom_type_description
_atom_type_scat_dispersion_real
_atom_type_scat_dispersion_imag
_atom_type_scat_source
C C 0.0033 0.0016 'International Tables Vol C Tables 4.2.6.8 and 6.1.1.4'
H H 0.0000 0.0000 'International Tables Vol C Tables 4.2.6.8 and 6.1.1.4'
N N 0.0061 0.0033 'International Tables Vol C Tables 4.2.6.8 and 6.1.1.4'
O O 0.0106 0.0060 'International Tables Vol C Tables 4.2.6.8 and 6.1.1.4'
S S 0.1246 0.1234 'International Tables Vol C Tables 4.2.6.8 and 6.1.1.4'

loop_
_geom_angle_atom_site_label_1
_geom_angle_atom_site_label_2
_geom_angle_atom_site_label_3
_geom_angle
_geom_angle_publ_flag
C2 N1 C6 120.05(15) no
C2 N1 C11 120.37(15) no
C6 N1 C11 119.52(15) no
N1 C11 H11A 109.5 no
N1 C11 H11B 109.5 no
H11A C11 H11B 109.5 no
N1 C11 H11C 109.5 no
H11A C11 H11C 109.5 no
H11B C11 H11C 109.5 no
N3 C2 N1 123.40(16) no
N3 C2 S2 120.69(14) no
N1 C2 S2 115.90(13) no
C21 S2 C2 100.40(9) no
S2 C21 H21A 109.5 no
S2 C21 H21B 109.5 no
H21A C21 H21B 109.5 no
S2 C21 H21C 109.5 no
H21A C21 H21C 109.5 no
H21B C21 H21C 109.5 no
C2 N3 C4 118.04(15) no
N4 C4 C5 121.40(16) no
N4 C4 N3 115.66(16) no
C5 C4 N3 122.95(16) no
C4 N4 H4A 120.0 no
C4 N4 H4B 120.0 no
H4A N4 H4B 120.0 no
C4 C5 C6 117.60(16) no
C4 C5 C57 122.47(16) no
C6 C5 C57 119.76(16) no
C51 C57 C5 113.09(15) no
C51 C57 H57A 109.0 no
C5 C57 H57A 109.0 no
C51 C57 H57B 109.0 no
C5 C57 H57B 109.0 no
H57A C57 H57B 107.8 no
C52 C51 C56 118.16(16) no
C52 C51 C57 122.62(16) no
C56 C51 C57 119.21(16) no
O52 C52 C51 123.45(16) no
O52 C52 C53 111.08(15) no
C51 C52 C53 125.47(16) no
C52 O52 H52 109.5 no
C52 C53 C54 113.76(15) no
C52 C53 H53A 108.8 no
C54 C53 H53A 108.8 no
C52 C53 H53B 108.8 no
C54 C53 H53B 108.8 no
H53A C53 H53B 107.7 no
C53 C54 C541 110.23(15) no
C53 C54 C542 109.89(16) no
C541 C54 C542 109.97(16) no
C53 C54 C55 107.32(15) no
C541 C54 C55 110.01(16) no
C542 C54 C55 109.37(15) no
C54 C541 H54A 109.5 no
C54 C541 H54B 109.5 no
H54A C541 H54B 109.5 no
C54 C541 H54C 109.5 no
H54A C541 H54C 109.5 no
H54B C541 H54C 109.5 no
C54 C542 H54G 109.5 no
C54 C542 H54H 109.5 no
H54G C542 H54H 109.5 no
C54 C542 H54I 109.5 no
H54G C542 H54I 109.5 no
H54H C542 H54I 109.5 no
C56 C55 C54 113.82(15) no
C56 C55 H55A 108.8 no
C54 C55 H55A 108.8 no
C56 C55 H55B 108.8 no
C54 C55 H55B 108.8 no
H55A C55 H55B 107.7 no
O56 C56 C51 120.84(17) no
O56 C56 C55 120.90(16) no
C51 C56 C55 118.24(16) no
O6 C6 C5 123.32(17) no
O6 C6 N1 118.86(16) no
C5 C6 N1 117.80(16) no

loop_
_geom_bond_atom_site_label_1
_geom_bond_atom_site_label_2
_geom_bond_site_symmetry_2
_geom_bond_distance
_geom_bond_publ_flag
N1 C2 . 1.334(2) y
C2 N3 . 1.282(2) y
N3 C4 . 1.375(2) y
C4 C5 . 1.359(3) y
C5 C6 . 1.378(3) y
C6 N1 . 1.404(2) y
C2 S2 . 1.7536(18) y
S2 C21 . 1.750(2) y
N1 C11 . 1.447(2) y
C4 N4 . 1.319(2) y
C6 O6 . 1.234(2) y
C51 C52 . 1.343(3) y
C52 O52 . 1.317(2) y
C51 C56 . 1.423(3) y
C56 O56 . 1.227(2) y
C11 H11A . 0.98 no
C11 H11B . 0.98 no
C11 H11C . 0.98 no
C21 H21A . 0.98 no
C21 H21B . 0.98 no
C21 H21C . 0.98 no
N4 H4A . 0.88 no
N4 H4B . 0.88 no
C5 C57 . 1.512(2) no
C57 C51 . 1.511(2) no
C57 H57A . 0.99 no
C57 H57B . 0.99 no
C52 C53 . 1.491(3) no
O52 H52 . 0.84 no
C53 C54 . 1.496(3) no
C53 H53A . 0.99 no
C53 H53B . 0.99 no
C54 C541 . 1.522(3) no
C54 C542 . 1.523(3) no
C54 C55 . 1.526(3) no
C541 H54A . 0.98 no
C541 H54B . 0.98 no
C541 H54C . 0.98 no
C542 H54G . 0.98 no
C542 H54H . 0.98 no
C542 H54I . 0.98 no
C55 C56 . 1.503(3) no
C55 H55A . 0.99 no
C55 H55B . 0.99 no

loop_
_geom_hbond_atom_site_label_D
_geom_hbond_atom_site_label_H
_geom_hbond_atom_site_label_A
_geom_hbond_site_symmetry_A
_geom_hbond_distance_DH
_geom_hbond_distance_HA
_geom_hbond_distance_DA
_geom_hbond_angle_DHA
_geom_hbond_publ_flag
O52 H52 O6 . 0.84 1.87 2.681(2) 161 y
N4 H4A O56 . 0.88 2.13 2.952(2) 155 y
N4 H4B O6 1_565 0.88 2.14 2.831(3) 134 y

loop_
_geom_torsion_atom_site_label_1
_geom_torsion_atom_site_label_2
_geom_torsion_atom_site_label_3
_geom_torsion_atom_site_label_4
_geom_torsion
_geom_torsion_publ_flag
C6 N1 C2 N3 1.5(3) no
C11 N1 C2 N3 178.55(17) no
C6 N1 C2 S2 -176.98(13) no
C11 N1 C2 S2 0.1(2) no
N3 C2 S2 C21 5.73(17) no
N1 C2 S2 C21 -175.76(15) no
N1 C2 N3 C4 0.9(3) no
S2 C2 N3 C4 179.25(13) no
C2 N3 C4 N4 -179.89(16) no
C2 N3 C4 C5 -0.4(3) no
N4 C4 C5 C6 177.06(17) no
N3 C4 C5 C6 -2.4(3) no
N4 C4 C5 C57 1.8(3) no
N3 C4 C5 C57 -177.65(16) no
C4 C5 C57 C51 78.6(2) y
C6 C5 C57 C51 -96.5(2) no
C5 C57 C51 C56 -106.97(18) no
C56 C51 C52 O52 -176.21(15) no
C57 C51 C52 O52 3.9(3) no
C56 C51 C52 C53 3.4(3) y
C57 C51 C52 C53 -176.43(16) no
O52 C52 C53 C54 -161.73(15) no
C51 C52 C53 C54 18.6(3) y
C52 C53 C54 C55 -45.3(2) y
C52 C53 C54 C541 74.5(2) y
C52 C53 C54 C542 -164.09(15) y
C5 C57 C51 C52 72.9(2) y
C52 C51 C56 O56 -175.95(17) no
C57 C51 C56 O56 3.9(3) no
C52 C51 C56 C55 5.7(2) y
C57 C51 C56 C55 -174.49(15) no
C54 C55 C56 O56 145.49(17) no
C54 C55 C56 C51 -36.1(2) y
C53 C54 C55 C56 54.6(2) y
C56 C55 C54 C541 -65.4(2) y
C56 C56 C54 C542 173.75(16) y
C4 C5 C6 O6 -173.71(18) no
C57 C5 C6 O6 1.6(3) no
C4 C5 C6 N1 4.6(3) no
C57 C5 C6 N1 179.92(15) no
C2 N1 C6 O6 174.12(17) no
C11 N1 C6 O6 -3.0(3) no
C2 N1 C6 C5 -4.2(2) no
C11 N1 C6 C5 178.66(16) no

loop_
_cod_related_entry_id
_cod_related_entry_database
_cod_related_entry_code
1 ChemSpider 4414802
